data_8107491
loop_
_publ_author_name
'Li, Yuanci'
'Feng, Zhiqiang'
'Tong, Hongjuan'

_publ_section_title
;
 The crystal structure of 1-(2-chlorophenyl)-3-cycloheptylurea,
 C14H19ClN2O
;
_journal_issue 3
_journal_name_full 'Zeitschrift f\"ur Kristallographie - New Crystal Structures'
_journal_page_first 547
_journal_page_last 549
_journal_paper_doi 10.1515/ncrs-2023-0080
_journal_volume 238
_journal_year 2023
_chemical_formula_moiety 'C14 H19 Cl N2 O'
_chemical_formula_sum 'C14 H19 Cl N2 O'
_chemical_formula_weight 266.76
_space_group_crystal_system orthorhombic
_space_group_IT_number 19
_space_group_name_Hall 'P 2ac 2ab'
_space_group_name_H-M_alt 'P 21 21 21'
_atom_sites_solution_hydrogens geom
_atom_sites_solution_primary dual
_cell_angle_alpha 90
_cell_angle_beta 90
_cell_angle_gamma 90
_cell_formula_units_Z 4
_cell_length_a 8.9579(3)
_cell_length_b 12.2172(4)
_cell_length_c 12.5669(5)
_cell_measurement_reflns_used 5054
_cell_measurement_temperature 193.00
_cell_measurement_theta_max 28.642
_cell_measurement_theta_min 2.792
_cell_volume 1375.33(8)
_computing_cell_refinement 'CrysAlisPro 1.171.41.121a (Rigaku OD, 2021) [1]'
_computing_data_collection 'CrysAlisPro 1.171.41.121a (Rigaku OD, 2021) [1]'
_computing_data_reduction 'CrysAlisPro 1.171.41.121a (Rigaku OD, 2021) [1]'
_computing_molecular_graphics 'Olex2 1.5 (Dolomanov et al., 2009) [2]'
_computing_publication_material 'Olex2 1.5 (Dolomanov et al., 2009) [2]'
_computing_structure_refinement 'SHELXL 2018/3 (Sheldrick, 2015) [3]'
_computing_structure_solution 'SHELXT 2018/2 (Sheldrick, 2018) [4]'
_diffrn_ambient_temperature 193.00
_diffrn_measured_fraction_theta_full 0.994
_diffrn_measured_fraction_theta_max 0.996
_diffrn_measurement_device_type 'CCD area detector'
_diffrn_measurement_method 'phi and omega scans'
_diffrn_radiation_monochromator graphite
_diffrn_radiation_type MoK\a
_diffrn_radiation_wavelength 0.71073
_diffrn_reflns_av_R_equivalents 0.0539
_diffrn_reflns_av_unetI/netI 0.0469
_diffrn_reflns_Laue_measured_fraction_full 0.994
_diffrn_reflns_Laue_measured_fraction_max 0.996
_diffrn_reflns_limit_h_max 12
_diffrn_reflns_limit_h_min -12
_diffrn_reflns_limit_k_max 16
_diffrn_reflns_limit_k_min -16
_diffrn_reflns_limit_l_max 12
_diffrn_reflns_limit_l_min -17
_diffrn_reflns_number 14926
_diffrn_reflns_point_group_measured_fraction_full 0.996
_diffrn_reflns_point_group_measured_fraction_max 0.996
_diffrn_reflns_theta_full 25.242
_diffrn_reflns_theta_max 29.317
_diffrn_reflns_theta_min 2.792
_diffrn_source_current 40.0
_diffrn_source_power 2.0
_diffrn_source_voltage 50.0
_exptl_absorpt_coefficient_mu 0.268
_exptl_absorpt_correction_T_max 0.7459
_exptl_absorpt_correction_T_min 0.6581
_exptl_absorpt_correction_type none
_exptl_absorpt_process_details
;
SADABS-2016/2 (Bruker,2016/2) was used for absorption correction.
wR2(int) was 0.1535 before and 0.0645 after correction.
The Ratio of minimum to maximum transmission is 0.8823.
The \l/2 correction factor is Not present.
;
_exptl_crystal_colour colourless
_exptl_crystal_density_diffrn 1.288
_exptl_crystal_density_meas .
_exptl_crystal_description block
_exptl_crystal_F_000 568
_exptl_crystal_size_max 0.57
_exptl_crystal_size_mid 0.48
_exptl_crystal_size_min 0.41
_refine_diff_density_max 0.523
_refine_diff_density_min -0.363
_refine_diff_density_rms 0.048
_refine_ls_abs_structure_details
;
 Flack x determined using 1043 quotients [(I+)-(I-)]/[(I+)+(I-)]
 (Parsons, Flack and Wagner, Acta Cryst. B69 (2013) 249-259).
;
_refine_ls_abs_structure_Flack 0.12(3)
_refine_ls_extinction_coef .
_refine_ls_extinction_method none
_refine_ls_goodness_of_fit_ref 1.043
_refine_ls_hydrogen_treatment constr
_refine_ls_matrix_type full
_refine_ls_number_parameters 163
_refine_ls_number_reflns 3749
_refine_ls_number_restraints 0
_refine_ls_restrained_S_all 1.043
_refine_ls_R_factor_all 0.0713
_refine_ls_R_factor_gt 0.0541
_refine_ls_shift/su_max 0.000
_refine_ls_shift/su_mean 0.000
_refine_ls_structure_factor_coef Fsqd
_refine_ls_weighting_details 'w=1/[\s^2^(Fo^2^)+(0.0641P)^2^+0.4954P] where P=(Fo^2^+2Fc^2^)/3'
_refine_ls_weighting_scheme calc
_refine_ls_wR_factor_gt 0.1338
_refine_ls_wR_factor_ref 0.1449
_reflns_Friedel_coverage 0.751
_reflns_Friedel_fraction_full 0.997
_reflns_Friedel_fraction_max 0.997
_reflns_number_gt 3022
_reflns_number_total 3749
_reflns_threshold_expression 'I > 2\s(I)'
_cod_data_source_file suppl_j_ncrs-2023-0080_suppl_001.cif
_cod_data_source_block t3
_cod_database_code 8107491
_shelx_space_group_comment
;
The symmetry employed for this shelxl refinement is uniquely defined
by the following loop, which should always be used as a source of
symmetry information in preference to the above space-group names.
They are only intended as comments.
;
_olex2_refinement_description
;
1. Fixed Uiso
 At 1.2 times of:
  All C(H) groups, All C(H,H) groups, All N(H) groups
2.a Ternary CH refined with riding coordinates:
 C8(H8)
2.b Secondary CH2 refined with riding coordinates:
 C9(H9A,H9B), C10(H10A,H10B), C11(H11A,H11B), C12(H12A,H12B), C13(H13A,H13B),
 C14(H14A,H14B)
2.c Aromatic/amide H refined with riding coordinates:
 C2(H2A), C3(H3), C4(H4), C5(H5), N1(H1), N2(H2)
;
_olex2_submission_special_instructions 'No special instructions were received'

loop_
_space_group_symop_operation_xyz
'x, y, z'
'-x+1/2, -y, z+1/2'
'-x, y+1/2, -z+1/2'
'x+1/2, -y+1/2, -z'

loop_
_atom_site_label
_atom_site_type_symbol
_atom_site_fract_x
_atom_site_fract_y
_atom_site_fract_z
_atom_site_U_iso_or_equiv
_atom_site_adp_type
_atom_site_occupancy
_atom_site_site_symmetry_order
_atom_site_calc_flag
_atom_site_refinement_flags_posn
_atom_site_refinement_flags_adp
_atom_site_refinement_flags_occupancy
_atom_site_disorder_assembly
_atom_site_disorder_group
C1 C 0.6087(4) 0.0331(3) 0.3092(3) 0.0417(8) Uani 1 1 d . . . . .
C2 C 0.6462(4) -0.0709(3) 0.2741(4) 0.0542(10) Uani 1 1 d . . . . .
H2A H 0.627276 -0.091697 0.202505 0.065 Uiso 1 1 calc R U . . .
C3 C 0.7108(5) -0.1435(3) 0.3431(4) 0.0663(13) Uani 1 1 d . . . . .
H3 H 0.736201 -0.214952 0.319557 0.080 Uiso 1 1 calc R U . . .
C4 C 0.7390(5) -0.1129(3) 0.4474(4) 0.0579(10) Uani 1 1 d . . . . .
H4 H 0.786016 -0.162825 0.494690 0.069 Uiso 1 1 calc R U . . .
C5 C 0.6988(4) -0.0094(3) 0.4828(3) 0.0448(8) Uani 1 1 d . . . . .
H5 H 0.717223 0.010683 0.554672 0.054 Uiso 1 1 calc R U . . .
C6 C 0.6324(3) 0.0647(3) 0.4146(3) 0.0350(7) Uani 1 1 d . . . . .
C7 C 0.6605(3) 0.2344(2) 0.5182(2) 0.0302(6) Uani 1 1 d . . . . .
C8 C 0.6455(4) 0.4074(2) 0.6182(3) 0.0341(6) Uani 1 1 d . . . . .
H8 H 0.737524 0.376941 0.652107 0.041 Uiso 1 1 calc R U . . .
C9 C 0.5373(4) 0.4343(3) 0.7075(3) 0.0459(8) Uani 1 1 d . . . . .
H9A H 0.450436 0.473370 0.676989 0.055 Uiso 1 1 calc R U . . .
H9B H 0.500233 0.364915 0.738511 0.055 Uiso 1 1 calc R U . . .
C10 C 0.6026(6) 0.5032(4) 0.7954(3) 0.0681(13) Uani 1 1 d . . . . .
H10A H 0.542887 0.490450 0.860527 0.082 Uiso 1 1 calc R U . . .
H10B H 0.704873 0.476323 0.809831 0.082 Uiso 1 1 calc R U . . .
C11 C 0.6107(9) 0.6213(4) 0.7775(5) 0.099(2) Uani 1 1 d . . . . .
H11A H 0.685074 0.651143 0.827981 0.119 Uiso 1 1 calc R U . . .
H11B H 0.512727 0.652617 0.797490 0.119 Uiso 1 1 calc R U . . .
C12 C 0.6497(6) 0.6651(3) 0.6674(4) 0.0704(13) Uani 1 1 d . . . . .
H12A H 0.556303 0.670449 0.625637 0.084 Uiso 1 1 calc R U . . .
H12B H 0.689225 0.740258 0.675842 0.084 Uiso 1 1 calc R U . . .
C13 C 0.7598(5) 0.6006(3) 0.6041(5) 0.0757(16) Uani 1 1 d . . . . .
H13A H 0.841249 0.576414 0.651921 0.091 Uiso 1 1 calc R U . . .
H13B H 0.804188 0.648841 0.549364 0.091 Uiso 1 1 calc R U . . .
C14 C 0.6937(6) 0.5005(3) 0.5495(4) 0.0642(12) Uani 1 1 d . . . . .
H14A H 0.606149 0.524849 0.507632 0.077 Uiso 1 1 calc R U . . .
H14B H 0.768557 0.472473 0.498405 0.077 Uiso 1 1 calc R U . . .
Cl1 Cl 0.52770(12) 0.12470(9) 0.22082(7) 0.0576(3) Uani 1 1 d . . . . .
N1 N 0.5842(3) 0.1682(2) 0.4493(2) 0.0371(6) Uani 1 1 d . . . . .
H1 H 0.498270 0.192273 0.424702 0.045 Uiso 1 1 calc R U . . .
N2 N 0.5828(3) 0.3211(2) 0.5522(2) 0.0394(6) Uani 1 1 d . . . . .
H2 H 0.488357 0.326145 0.533656 0.047 Uiso 1 1 calc R U . . .
O1 O 0.7912(2) 0.21490(17) 0.54628(17) 0.0347(5) Uani 1 1 d . . . . .

loop_
_atom_site_aniso_label
_atom_site_aniso_U_11
_atom_site_aniso_U_22
_atom_site_aniso_U_33
_atom_site_aniso_U_23
_atom_site_aniso_U_13
_atom_site_aniso_U_12
C1 0.0354(16) 0.0497(18) 0.0401(16) -0.0125(15) 0.0048(13) -0.0072(14)
C2 0.0432(19) 0.058(2) 0.061(2) -0.034(2) 0.0133(18) -0.0125(17)
C3 0.059(3) 0.040(2) 0.100(4) -0.026(2) 0.016(3) -0.0034(18)
C4 0.058(2) 0.0345(17) 0.081(3) -0.0004(19) 0.005(2) 0.0014(16)
C5 0.046(2) 0.0375(16) 0.0509(19) -0.0047(15) 0.0020(16) -0.0006(15)
C6 0.0306(15) 0.0337(15) 0.0407(15) -0.0095(13) 0.0066(12) -0.0035(12)
C7 0.0300(14) 0.0298(13) 0.0308(13) -0.0010(11) 0.0018(11) -0.0023(11)
C8 0.0330(15) 0.0315(14) 0.0377(15) -0.0096(12) 0.0002(12) -0.0002(11)
C9 0.0477(19) 0.0493(19) 0.0409(17) -0.0086(15) 0.0112(16) -0.0031(16)
C10 0.072(3) 0.089(3) 0.044(2) -0.024(2) 0.004(2) -0.002(3)
C11 0.147(6) 0.072(3) 0.078(3) -0.038(3) -0.013(4) -0.011(4)
C12 0.072(3) 0.042(2) 0.097(4) -0.016(2) 0.002(3) -0.003(2)
C13 0.055(3) 0.0386(19) 0.134(5) -0.003(3) 0.019(3) -0.0082(18)
C14 0.093(3) 0.0442(19) 0.056(2) -0.0014(18) 0.027(2) -0.009(2)
Cl1 0.0545(5) 0.0809(7) 0.0373(4) -0.0044(5) -0.0046(4) -0.0032(5)
N1 0.0349(13) 0.0364(13) 0.0400(14) -0.0112(11) -0.0081(11) 0.0052(11)
N2 0.0325(13) 0.0361(13) 0.0495(15) -0.0151(12) -0.0084(12) 0.0055(11)
O1 0.0296(11) 0.0356(11) 0.0388(11) -0.0047(9) 0.0001(9) 0.0015(9)

loop_
_atom_type_symbol
_atom_type_description
_atom_type_scat_dispersion_real
_atom_type_scat_dispersion_imag
_atom_type_scat_source
C C 0.0033 0.0016 'International Tables Vol C Tables 4.2.6.8 and 6.1.1.4'
H H 0.0000 0.0000 'International Tables Vol C Tables 4.2.6.8 and 6.1.1.4'
Cl Cl 0.1484 0.1585 'International Tables Vol C Tables 4.2.6.8 and 6.1.1.4'
N N 0.0061 0.0033 'International Tables Vol C Tables 4.2.6.8 and 6.1.1.4'
O O 0.0106 0.0060 'International Tables Vol C Tables 4.2.6.8 and 6.1.1.4'

loop_
_geom_angle_atom_site_label_1
_geom_angle_atom_site_label_2
_geom_angle_atom_site_label_3
_geom_angle
_geom_angle_site_symmetry_1
_geom_angle_site_symmetry_3
C2 C1 C6 121.3(4) . .
C2 C1 Cl1 119.2(3) . .
C6 C1 Cl1 119.5(3) . .
C1 C2 H2A 120.2 . .
C3 C2 C1 119.6(4) . .
C3 C2 H2A 120.2 . .
C2 C3 H3 119.9 . .
C2 C3 C4 120.1(4) . .
C4 C3 H3 119.9 . .
C3 C4 H4 120.0 . .
C3 C4 C5 120.1(4) . .
C5 C4 H4 120.0 . .
C4 C5 H5 119.7 . .
C6 C5 C4 120.6(4) . .
C6 C5 H5 119.7 . .
C1 C6 N1 119.8(3) . .
C5 C6 C1 118.2(3) . .
C5 C6 N1 122.0(3) . .
N2 C7 N1 114.3(3) . .
O1 C7 N1 122.4(3) . .
O1 C7 N2 123.4(3) . .
C9 C8 H8 107.0 . .
C14 C8 H8 107.0 . .
C14 C8 C9 116.5(3) . .
N2 C8 H8 107.0 . .
N2 C8 C9 109.4(3) . .
N2 C8 C14 109.6(3) . .
C8 C9 H9A 108.6 . .
C8 C9 H9B 108.6 . .
H9A C9 H9B 107.6 . .
C10 C9 C8 114.5(3) . .
C10 C9 H9A 108.6 . .
C10 C9 H9B 108.6 . .
C9 C10 H10A 108.0 . .
C9 C10 H10B 108.0 . .
H10A C10 H10B 107.2 . .
C11 C10 C9 117.2(4) . .
C11 C10 H10A 108.0 . .
C11 C10 H10B 108.0 . .
C10 C11 H11A 107.4 . .
C10 C11 H11B 107.4 . .
C10 C11 C12 119.9(4) . .
H11A C11 H11B 106.9 . .
C12 C11 H11A 107.4 . .
C12 C11 H11B 107.4 . .
C11 C12 H12A 108.1 . .
C11 C12 H12B 108.1 . .
H12A C12 H12B 107.3 . .
C13 C12 C11 116.7(5) . .
C13 C12 H12A 108.1 . .
C13 C12 H12B 108.1 . .
C12 C13 H13A 108.7 . .
C12 C13 H13B 108.7 . .
C12 C13 C14 114.1(4) . .
H13A C13 H13B 107.6 . .
C14 C13 H13A 108.7 . .
C14 C13 H13B 108.7 . .
C8 C14 C13 117.7(4) . .
C8 C14 H14A 107.9 . .
C8 C14 H14B 107.9 . .
C13 C14 H14A 107.9 . .
C13 C14 H14B 107.9 . .
H14A C14 H14B 107.2 . .
C6 N1 H1 117.4 . .
C7 N1 C6 125.1(3) . .
C7 N1 H1 117.4 . .
C7 N2 C8 123.8(3) . .
C7 N2 H2 118.1 . .
C8 N2 H2 118.1 . .

loop_
_geom_bond_atom_site_label_1
_geom_bond_atom_site_label_2
_geom_bond_distance
_geom_bond_site_symmetry_2
C1 C2 1.386(5) .
C1 C6 1.396(4) .
C1 Cl1 1.736(4) .
C2 H2A 0.9500 .
C2 C3 1.368(7) .
C3 H3 0.9500 .
C3 C4 1.386(7) .
C4 H4 0.9500 .
C4 C5 1.388(5) .
C5 H5 0.9500 .
C5 C6 1.382(5) .
C6 N1 1.405(4) .
C7 N1 1.368(4) .
C7 N2 1.337(4) .
C7 O1 1.246(4) .
C8 H8 1.0000 .
C8 C9 1.519(4) .
C8 C14 1.492(5) .
C8 N2 1.454(4) .
C9 H9A 0.9900 .
C9 H9B 0.9900 .
C9 C10 1.507(5) .
C10 H10A 0.9900 .
C10 H10B 0.9900 .
C10 C11 1.463(7) .
C11 H11A 0.9900 .
C11 H11B 0.9900 .
C11 C12 1.523(8) .
C12 H12A 0.9900 .
C12 H12B 0.9900 .
C12 C13 1.492(7) .
C13 H13A 0.9900 .
C13 H13B 0.9900 .
C13 C14 1.521(6) .
C14 H14A 0.9900 .
C14 H14B 0.9900 .
N1 H1 0.8800 .
N2 H2 0.8800 .

loop_
_geom_torsion_atom_site_label_1
_geom_torsion_atom_site_label_2
_geom_torsion_atom_site_label_3
_geom_torsion_atom_site_label_4
_geom_torsion
_geom_torsion_site_symmetry_1
_geom_torsion_site_symmetry_2
_geom_torsion_site_symmetry_3
_geom_torsion_site_symmetry_4
C1 C2 C3 C4 -0.3(6) . . . .
C1 C6 N1 C7 -141.4(3) . . . .
C2 C1 C6 C5 2.0(5) . . . .
C2 C1 C6 N1 -175.9(3) . . . .
C2 C3 C4 C5 1.5(6) . . . .
C3 C4 C5 C6 -0.9(6) . . . .
C4 C5 C6 C1 -0.8(5) . . . .
C4 C5 C6 N1 177.0(3) . . . .
C5 C6 N1 C7 40.8(5) . . . .
C6 C1 C2 C3 -1.4(5) . . . .
C8 C9 C10 C11 81.3(6) . . . .
C9 C8 C14 C13 53.9(5) . . . .
C9 C8 N2 C7 -135.1(3) . . . .
C9 C10 C11 C12 -38.0(9) . . . .
C10 C11 C12 C13 -35.5(8) . . . .
C11 C12 C13 C14 79.7(6) . . . .
C12 C13 C14 C8 -69.3(6) . . . .
C14 C8 C9 C10 -68.4(5) . . . .
C14 C8 N2 C7 96.0(4) . . . .
Cl1 C1 C2 C3 179.7(3) . . . .
Cl1 C1 C6 C5 -179.2(3) . . . .
Cl1 C1 C6 N1 3.0(4) . . . .
N1 C7 N2 C8 -174.4(3) . . . .
N2 C7 N1 C6 -170.2(3) . . . .
N2 C8 C9 C10 166.6(3) . . . .
N2 C8 C14 C13 178.8(4) . . . .
O1 C7 N1 C6 9.8(5) . . . .
O1 C7 N2 C8 5.6(5) . . . .
